data_7120341
loop_
_publ_author_name
'Ahmed, Md. Estak'
'Dey, Subal'
'Mondal, Biswajit'
'Dey, Abhishek'

_publ_section_title
;
 H2 Evolution Catalyzed by FeFe-Hydrogenase Synthetic Model Covalently
 Attached to Graphite Surface
;
_journal_name_full 'Chem. Commun.'
_journal_paper_doi 10.1039/C7CC04281G
_journal_year 2017
_chemical_formula_moiety 'C16 H9 Fe2 N O6 S2'
_chemical_formula_sum 'C16 H9 Fe2 N O6 S2'
_chemical_formula_weight 487.06
_space_group_crystal_system orthorhombic
_space_group_IT_number 61
_space_group_name_Hall '-P 2ac 2ab'
_space_group_name_H-M_alt 'P b c a'
_symmetry_space_group_name_Hall '-P 2ac 2ab'
_symmetry_space_group_name_H-M 'P b c a'
_atom_sites_solution_hydrogens geom
_audit_creation_method SHELXL-2014/7
_audit_update_record
;
2016-08-13 deposited with the CCDC.
2017-06-26 downloaded from the CCDC.
;
_cell_angle_alpha 90
_cell_angle_beta 90
_cell_angle_gamma 90
_cell_formula_units_Z 8
_cell_length_a 6.8131(3)
_cell_length_b 13.5955(6)
_cell_length_c 37.7352(18)
_cell_measurement_reflns_used 4250
_cell_measurement_temperature 293(2)
_cell_measurement_theta_max 32.100
_cell_measurement_theta_min 1.079
_cell_volume 3495.3(3)
_computing_cell_refinement 'Bruker SMART'
_computing_data_collection 'Bruker SMART'
_computing_data_reduction 'Bruker SHELXTL'
_computing_molecular_graphics 'Ortep-3 for windows'
_computing_publication_material Platon
_computing_structure_refinement 'SHELXL-2014/7 (Sheldrick, 2014)'
_computing_structure_solution 'SHELXL-2014/7 (Sheldrick, 2014)'
_diffrn_ambient_temperature 293(2)
_diffrn_measured_fraction_theta_full 0.999
_diffrn_measured_fraction_theta_max 0.909
_diffrn_measurement_device_type 'Bruker APEXII CCD area-detector'
_diffrn_measurement_method '\f and \w'
_diffrn_radiation_type MoK\a
_diffrn_radiation_wavelength 0.71073
_diffrn_reflns_av_R_equivalents 0.0494
_diffrn_reflns_av_unetI/netI 0.0408
_diffrn_reflns_Laue_measured_fraction_full 0.999
_diffrn_reflns_Laue_measured_fraction_max 0.909
_diffrn_reflns_limit_h_max 8
_diffrn_reflns_limit_h_min -10
_diffrn_reflns_limit_k_max 18
_diffrn_reflns_limit_k_min -19
_diffrn_reflns_limit_l_max 50
_diffrn_reflns_limit_l_min -47
_diffrn_reflns_number 40123
_diffrn_reflns_point_group_measured_fraction_full 0.999
_diffrn_reflns_point_group_measured_fraction_max 0.909
_diffrn_reflns_theta_full 25.242
_diffrn_reflns_theta_max 32.100
_diffrn_reflns_theta_min 1.079
_diffrn_source 'fine-focus sealed tube'
_exptl_absorpt_coefficient_mu 1.934
_exptl_absorpt_correction_T_max 0.857
_exptl_absorpt_correction_T_min 0.793
_exptl_absorpt_correction_type empirical
_exptl_absorpt_process_details '(SADABS; Bruker)'
_exptl_crystal_colour Red
_exptl_crystal_density_diffrn 1.851
_exptl_crystal_description Diamondoid
_exptl_crystal_F_000 1952
_exptl_crystal_preparation ', '
_exptl_crystal_recrystallization_method 'Re-crystallisation from solvent: Methanol'
_exptl_crystal_size_max 0.12
_exptl_crystal_size_mid 0.10
_exptl_crystal_size_min 0.08
_refine_diff_density_max 0.530
_refine_diff_density_min -0.622
_refine_diff_density_rms 0.103
_refine_ls_extinction_method none
_refine_ls_goodness_of_fit_ref 1.032
_refine_ls_hydrogen_treatment constr
_refine_ls_matrix_type full
_refine_ls_number_parameters 244
_refine_ls_number_reflns 5564
_refine_ls_number_restraints 0
_refine_ls_restrained_S_all 1.032
_refine_ls_R_factor_all 0.0586
_refine_ls_R_factor_gt 0.0370
_refine_ls_shift/su_max 0.000
_refine_ls_shift/su_mean 0.000
_refine_ls_structure_factor_coef Fsqd
_refine_ls_weighting_details 'w=1/[\s^2^(Fo^2^)+(0.0273P)^2^+2.4718P] where P=(Fo^2^+2Fc^2^)/3'
_refine_ls_weighting_scheme calc
_refine_ls_wR_factor_gt 0.0668
_refine_ls_wR_factor_ref 0.0730
_reflns_Friedel_coverage 0.000
_reflns_number_gt 4250
_reflns_number_total 5564
_reflns_threshold_expression 'I > 2\s(I)'
_cod_data_source_file c7cc04281g2.cif
_cod_data_source_block shelx
_cod_database_code 7120341
_shelx_shelxl_version_number 2014/7
_shelx_space_group_comment
;
The symmetry employed for this shelxl refinement is uniquely defined
by the following loop, which should always be used as a source of
symmetry information in preference to the above space-group names.
They are only intended as comments.
;

loop_
_space_group_symop_operation_xyz
'x, y, z'
'-x+1/2, -y, z+1/2'
'-x, y+1/2, -z+1/2'
'x+1/2, -y+1/2, -z'
'-x, -y, -z'
'x-1/2, y, -z-1/2'
'x, -y-1/2, z-1/2'
'-x-1/2, y-1/2, z'

loop_
_atom_site_label
_atom_site_type_symbol
_atom_site_fract_x
_atom_site_fract_y
_atom_site_fract_z
_atom_site_U_iso_or_equiv
_atom_site_adp_type
_atom_site_occupancy
_atom_site_site_symmetry_order
_atom_site_calc_flag
_atom_site_refinement_flags_posn
_atom_site_refinement_flags_adp
Fe1 Fe 0.46035(4) 0.14905(2) 0.08427(2) 0.01152(7) Uani 1 1 d . .
Fe2 Fe 0.47434(4) -0.03468(2) 0.08086(2) 0.01229(7) Uani 1 1 d . .
S3 S 0.72543(7) 0.06086(3) 0.09983(2) 0.01212(10) Uani 1 1 d . .
S4 S 0.29381(7) 0.04709(3) 0.12149(2) 0.01371(10) Uani 1 1 d . .
N1 N 0.5930(2) 0.08796(12) 0.16976(4) 0.0148(3) Uani 1 1 d . .
C2 C 0.7594(3) 0.05950(15) 0.14850(5) 0.0154(4) Uani 1 1 d . .
H2A H 0.7978 -0.0064 0.1554 0.018 Uiso 1 1 calc R U
H2B H 0.8677 0.1030 0.1542 0.018 Uiso 1 1 calc R U
C1 C 0.4246(3) 0.02736(15) 0.16418(5) 0.0157(4) Uani 1 1 d . .
H1A H 0.3328 0.0387 0.1834 0.019 Uiso 1 1 calc R U
H1B H 0.4652 -0.0409 0.1654 0.019 Uiso 1 1 calc R U
C7 C 0.7071(3) 0.33444(15) 0.20644(5) 0.0172(4) Uani 1 1 d . .
H7 H 0.8170 0.3717 0.2123 0.021 Uiso 1 1 calc R U
C4 C 0.3587(3) 0.31565(15) 0.20361(5) 0.0175(4) Uani 1 1 d . .
H4 H 0.2331 0.3396 0.2079 0.021 Uiso 1 1 calc R U
C9 C 0.4954(3) 0.47160(16) 0.22623(5) 0.0181(4) Uani 1 1 d . .
C6 C 0.7324(3) 0.24125(15) 0.19250(5) 0.0156(4) Uani 1 1 d . .
H6 H 0.8585 0.2165 0.1894 0.019 Uiso 1 1 calc R U
C8 C 0.5212(3) 0.37380(15) 0.21194(5) 0.0157(4) Uani 1 1 d . .
C10 C 0.4711(3) 0.55109(16) 0.23799(6) 0.0231(5) Uani 1 1 d . .
H10 H 0.4519 0.6137 0.2473 0.028 Uiso 1 1 calc R U
C5 C 0.5696(3) 0.18358(14) 0.18296(5) 0.0139(4) Uani 1 1 d . .
C3 C 0.3818(3) 0.22269(15) 0.18910(5) 0.0163(4) Uani 1 1 d . .
H3 H 0.2714 0.1857 0.1834 0.020 Uiso 1 1 calc R U
C13 C 0.4930(3) 0.26602(15) 0.10633(5) 0.0159(4) Uani 1 1 d . .
C11 C 0.2287(3) 0.17115(14) 0.06240(5) 0.0154(4) Uani 1 1 d . .
C12 C 0.5878(3) 0.17997(15) 0.04414(5) 0.0167(4) Uani 1 1 d . .
O3 O 0.5159(2) 0.34179(11) 0.11871(4) 0.0218(3) Uani 1 1 d . .
O2 O 0.6674(2) 0.19805(12) 0.01842(4) 0.0268(4) Uani 1 1 d . .
O1 O 0.0852(2) 0.18412(12) 0.04795(4) 0.0231(3) Uani 1 1 d . .
O6 O 0.5215(2) -0.21862(11) 0.12087(4) 0.0261(4) Uani 1 1 d . .
O5 O 0.6969(2) -0.07269(13) 0.01546(4) 0.0286(4) Uani 1 1 d . .
O4 O 0.1101(2) -0.07941(12) 0.04235(4) 0.0261(4) Uani 1 1 d . .
C16 C 0.2502(3) -0.06216(15) 0.05725(5) 0.0167(4) Uani 1 1 d . .
C14 C 0.5068(3) -0.14806(15) 0.10454(5) 0.0170(4) Uani 1 1 d . .
C15 C 0.6139(3) -0.05883(15) 0.04117(5) 0.0175(4) Uani 1 1 d . .

loop_
_atom_site_aniso_label
_atom_site_aniso_U_11
_atom_site_aniso_U_22
_atom_site_aniso_U_33
_atom_site_aniso_U_23
_atom_site_aniso_U_13
_atom_site_aniso_U_12
Fe1 0.01151(13) 0.01139(14) 0.01165(13) 0.00119(10) -0.00046(10) 0.00022(10)
Fe2 0.01228(13) 0.01148(14) 0.01310(14) -0.00063(10) -0.00095(11) -0.00028(10)
S3 0.0115(2) 0.0130(2) 0.0119(2) 0.00048(16) -0.00012(17) 0.00044(18)
S4 0.0121(2) 0.0139(2) 0.0151(2) 0.00052(17) 0.00118(17) -0.00118(18)
N1 0.0157(8) 0.0168(8) 0.0119(8) -0.0008(6) 0.0007(6) 0.0010(7)
C2 0.0145(9) 0.0182(10) 0.0134(9) 0.0007(7) -0.0027(7) 0.0030(8)
C1 0.0196(10) 0.0152(10) 0.0123(9) 0.0022(7) 0.0013(8) -0.0010(8)
C7 0.0190(10) 0.0209(10) 0.0115(9) 0.0014(7) -0.0011(8) -0.0030(8)
C4 0.0161(10) 0.0223(11) 0.0141(9) 0.0006(8) 0.0028(8) 0.0023(8)
C9 0.0163(10) 0.0243(11) 0.0137(9) 0.0002(8) 0.0002(8) -0.0005(8)
C6 0.0130(9) 0.0219(10) 0.0119(9) 0.0015(7) 0.0007(7) 0.0020(8)
C8 0.0200(10) 0.0166(10) 0.0105(9) 0.0000(7) 0.0013(8) -0.0003(8)
C10 0.0267(12) 0.0240(12) 0.0187(10) -0.0034(8) 0.0005(9) 0.0010(9)
C5 0.0179(10) 0.0156(9) 0.0081(8) 0.0020(7) 0.0005(7) -0.0004(8)
C3 0.0149(9) 0.0197(10) 0.0143(9) -0.0005(7) -0.0006(8) -0.0023(8)
C13 0.0141(9) 0.0192(10) 0.0142(9) 0.0039(7) -0.0001(7) 0.0015(8)
C11 0.0177(10) 0.0136(9) 0.0150(9) 0.0001(7) 0.0031(8) 0.0008(8)
C12 0.0148(9) 0.0161(10) 0.0192(10) 0.0022(8) -0.0031(8) 0.0019(8)
O3 0.0289(8) 0.0157(7) 0.0209(8) -0.0003(6) -0.0047(6) -0.0008(6)
O2 0.0237(8) 0.0368(10) 0.0199(8) 0.0088(7) 0.0030(7) 0.0002(7)
O1 0.0163(7) 0.0316(9) 0.0216(8) 0.0032(7) -0.0034(6) 0.0025(7)
O6 0.0318(9) 0.0176(8) 0.0290(8) 0.0045(6) -0.0087(7) -0.0018(7)
O5 0.0226(8) 0.0420(10) 0.0213(8) -0.0091(7) 0.0023(7) 0.0016(7)
O4 0.0183(8) 0.0346(9) 0.0254(8) 0.0001(7) -0.0061(7) -0.0040(7)
C16 0.0183(10) 0.0150(10) 0.0168(10) -0.0001(7) 0.0024(8) -0.0006(8)
C14 0.0160(10) 0.0169(10) 0.0182(10) -0.0031(7) -0.0035(8) -0.0016(8)
C15 0.0161(10) 0.0180(10) 0.0183(10) -0.0028(8) -0.0039(8) -0.0007(8)

loop_
_atom_type_symbol
_atom_type_description
_atom_type_scat_dispersion_real
_atom_type_scat_dispersion_imag
_atom_type_scat_source
C C 0.0033 0.0016 'International Tables Vol C Tables 4.2.6.8 and 6.1.1.4'
H H 0.0000 0.0000 'International Tables Vol C Tables 4.2.6.8 and 6.1.1.4'
N N 0.0061 0.0033 'International Tables Vol C Tables 4.2.6.8 and 6.1.1.4'
O O 0.0106 0.0060 'International Tables Vol C Tables 4.2.6.8 and 6.1.1.4'
S S 0.1246 0.1234 'International Tables Vol C Tables 4.2.6.8 and 6.1.1.4'
Fe Fe 0.3463 0.8444 'International Tables Vol C Tables 4.2.6.8 and 6.1.1.4'

loop_
_geom_angle_atom_site_label_1
_geom_angle_atom_site_label_2
_geom_angle_atom_site_label_3
_geom_angle
C12 Fe1 C11 89.91(9)
C12 Fe1 C13 97.05(9)
C11 Fe1 C13 99.88(9)
C12 Fe1 S3 87.51(6)
C11 Fe1 S3 155.64(6)
C13 Fe1 S3 104.48(6)
C12 Fe1 S4 154.70(7)
C11 Fe1 S4 87.00(6)
C13 Fe1 S4 108.23(6)
S3 Fe1 S4 85.091(19)
C12 Fe1 Fe2 99.90(7)
C11 Fe1 Fe2 100.12(6)
C13 Fe1 Fe2 153.69(6)
S3 Fe1 Fe2 56.638(15)
S4 Fe1 Fe2 56.153(15)
C14 Fe2 C15 101.08(9)
C14 Fe2 C16 99.89(9)
C15 Fe2 C16 89.91(9)
C14 Fe2 S4 98.73(7)
C15 Fe2 S4 160.10(7)
C16 Fe2 S4 88.64(7)
C14 Fe2 S3 104.02(6)
C15 Fe2 S3 88.21(7)
C16 Fe2 S3 155.93(7)
S4 Fe2 S3 85.090(19)
C14 Fe2 Fe1 146.71(6)
C15 Fe2 Fe1 104.15(7)
C16 Fe2 Fe1 101.51(7)
S4 Fe2 Fe1 56.844(15)
S3 Fe2 Fe1 55.944(15)
C2 S3 Fe1 111.42(7)
C2 S3 Fe2 113.72(7)
Fe1 S3 Fe2 67.419(17)
C1 S4 Fe2 104.84(7)
C1 S4 Fe1 112.55(7)
Fe2 S4 Fe1 67.003(17)
C5 N1 C1 119.74(17)
C5 N1 C2 122.44(17)
C1 N1 C2 113.25(16)
N1 C2 S3 116.82(13)
N1 C2 H2A 108.1
S3 C2 H2A 108.1
N1 C2 H2B 108.1
S3 C2 H2B 108.1
H2A C2 H2B 107.3
N1 C1 S4 115.42(13)
N1 C1 H1A 108.4
S4 C1 H1A 108.4
N1 C1 H1B 108.4
S4 C1 H1B 108.4
H1A C1 H1B 107.5
C6 C7 C8 121.53(19)
C6 C7 H7 119.2
C8 C7 H7 119.2
C3 C4 C8 121.01(19)
C3 C4 H4 119.5
C8 C4 H4 119.5
C10 C9 C8 178.9(2)
C7 C6 C5 120.68(19)
C7 C6 H6 119.7
C5 C6 H6 119.7
C7 C8 C4 118.09(18)
C7 C8 C9 121.36(19)
C4 C8 C9 120.55(19)
C9 C10 H10 180.0
N1 C5 C3 120.89(18)
N1 C5 C6 121.25(18)
C3 C5 C6 117.74(18)
C4 C3 C5 120.89(19)
C4 C3 H3 119.6
C5 C3 H3 119.6
O3 C13 Fe1 176.70(18)
O1 C11 Fe1 178.34(18)
O2 C12 Fe1 178.7(2)
O4 C16 Fe2 179.8(2)
O6 C14 Fe2 176.69(19)
O5 C15 Fe2 177.66(19)

loop_
_geom_bond_atom_site_label_1
_geom_bond_atom_site_label_2
_geom_bond_distance
Fe1 C12 1.795(2)
Fe1 C11 1.806(2)
Fe1 C13 1.809(2)
Fe1 S3 2.2459(5)
Fe1 S4 2.2764(5)
Fe1 Fe2 2.5030(4)
Fe2 C14 1.795(2)
Fe2 C15 1.804(2)
Fe2 C16 1.807(2)
Fe2 S4 2.2583(6)
Fe2 S3 2.2641(5)
S3 C2 1.8511(19)
S4 C1 1.860(2)
N1 C5 1.401(2)
N1 C1 1.428(3)
N1 C2 1.441(2)
C2 H2A 0.9700
C2 H2B 0.9700
C1 H1A 0.9700
C1 H1B 0.9700
C7 C6 1.383(3)
C7 C8 1.391(3)
C7 H7 0.9300
C4 C3 1.386(3)
C4 C8 1.396(3)
C4 H4 0.9300
C9 C10 1.180(3)
C9 C8 1.446(3)
C6 C5 1.405(3)
C6 H6 0.9300
C10 H10 0.9300
C5 C3 1.405(3)
C3 H3 0.9300
C13 O3 1.142(2)
C11 O1 1.133(2)
C12 O2 1.139(2)
O6 C14 1.144(2)
O5 C15 1.139(3)
O4 C16 1.132(3)
